data_4069558
loop_
_publ_author_name
'Yakubovich, Shiri'
'Gostevskii, Boris'
'Kalikhman, Inna'
'Kost, Daniel'

_publ_section_title
;
 Regioselective Intramolecular Chloride Displacement Leading to Five- or
 Six-Membered Chelate-Ring Closure and Pentacoordinate Silicon Complexes:
 A Facile Wawzonek Rearrangement&#x2020;
;
_journal_issue 14
_journal_name_full Organometallics
_journal_page_first 4126
_journal_paper_doi 10.1021/om9002818
_journal_volume 28
_journal_year 2009
_chemical_formula_moiety 'C12 H15 Cl N2 O Si'
_chemical_formula_sum 'C12 H15 Cl N2 O Si'
_chemical_formula_weight 266.80
_chemical_name_common 9c
_chemical_name_systematic
; 
 Chlorodimethyl[N-(benzylideneimino)acetamidomethyl]silane 
;
_space_group_IT_number 62
_symmetry_cell_setting orthorhombic
_symmetry_space_group_name_Hall '-P 2ac 2n'
_symmetry_space_group_name_H-M 'P n m a'
_atom_sites_solution_hydrogens difmap
_atom_sites_solution_primary direct
_atom_sites_solution_secondary difmap
_audit_creation_method SHELXL-97
_cell_angle_alpha 90.00
_cell_angle_beta 90.00
_cell_angle_gamma 90.00
_cell_formula_units_Z 4
_cell_length_a 19.307(5)
_cell_length_b 6.9388(17)
_cell_length_c 10.358(2)
_cell_measurement_reflns_used 999
_cell_measurement_temperature 120(2)
_cell_measurement_theta_max 28.40
_cell_measurement_theta_min 2.20
_cell_volume 1387.6(6)
_computing_cell_refinement 'SMART (Bruker, 1998b)'
_computing_data_collection 'SMART (Bruker, 1998b)'
_computing_data_reduction 'SAINTPlus (Bruker, 1998a)'
_computing_molecular_graphics 'SHELXTL ver. 5.1 (Sheldrick, 1998b)'
_computing_publication_material 'SHELXTL ver. 5.1 (Sheldrick, 1998b)'
_computing_structure_refinement 'SHELXTL ver. 5.1 (Sheldrick, 1998b)'
_computing_structure_solution 'SHELXTL ver. 5.1 (Sheldrick, 1998b)'
_diffrn_ambient_temperature 120(2)
_diffrn_measured_fraction_theta_full 0.985
_diffrn_measured_fraction_theta_max 0.985
_diffrn_measurement_device_type 'Bruker SMART 1000 CCD area detector'
_diffrn_measurement_method 'phi and omega scans'
_diffrn_radiation_monochromator graphite
_diffrn_radiation_source 'fine-focus sealed tube'
_diffrn_radiation_type MoK\a
_diffrn_radiation_wavelength 0.71073
_diffrn_reflns_av_R_equivalents 0.0297
_diffrn_reflns_av_sigmaI/netI 0.0239
_diffrn_reflns_limit_h_max 25
_diffrn_reflns_limit_h_min -25
_diffrn_reflns_limit_k_max 9
_diffrn_reflns_limit_k_min -9
_diffrn_reflns_limit_l_max 8
_diffrn_reflns_limit_l_min -13
_diffrn_reflns_number 7205
_diffrn_reflns_theta_full 29.02
_diffrn_reflns_theta_max 29.02
_diffrn_reflns_theta_min 2.11
_exptl_absorpt_coefficient_mu 0.348
_exptl_absorpt_correction_T_max 0.934
_exptl_absorpt_correction_T_min 0.859
_exptl_absorpt_correction_type multi-scan
_exptl_absorpt_process_details 'SADABS(Sheldrick, 1998a)'
_exptl_crystal_colour colorless
_exptl_crystal_density_diffrn 1.277
_exptl_crystal_density_method 'not measured'
_exptl_crystal_description prism
_exptl_crystal_F_000 560
_exptl_crystal_size_max 0.45
_exptl_crystal_size_mid 0.20
_exptl_crystal_size_min 0.20
_refine_diff_density_max 0.387
_refine_diff_density_min -0.332
_refine_diff_density_rms 0.057
_refine_ls_extinction_method none
_refine_ls_goodness_of_fit_ref 0.961
_refine_ls_hydrogen_treatment constr
_refine_ls_matrix_type full
_refine_ls_number_parameters 101
_refine_ls_number_reflns 1966
_refine_ls_number_restraints 0
_refine_ls_restrained_S_all 0.961
_refine_ls_R_factor_all 0.0448
_refine_ls_R_factor_gt 0.0370
_refine_ls_shift/su_max 0.001
_refine_ls_shift/su_mean 0.000
_refine_ls_structure_factor_coef Fsqd
_refine_ls_weighting_details 'calc w=1/[\s^2^(Fo^2^)+(0.0300P)^2^+1.4000P] where P=(Fo^2^+2Fc^2^)/3'
_refine_ls_weighting_scheme calc
_refine_ls_wR_factor_gt 0.0851
_refine_ls_wR_factor_ref 0.0896
_reflns_number_gt 1651
_reflns_number_total 1966
_reflns_threshold_expression I>2/s(I)
_cod_data_source_file om9002818_si_002.cif
_cod_data_source_block 9c
_cod_depositor_comments
;
The following automatic conversions were performed:

'_symmetry_cell_setting' value 'Orthorhombic' changed to
'orthorhombic' according to
/home/saulius/struct/CIF-dictionaries/cif_core.dic dictionary named
'cif_core.dic' version 2.4.2 from 2011-04-26.

Automatic conversion script
Id: cif_fix_values 1715 2011-07-08 13:25:40Z adriana 
;
_cod_original_cell_volume 1387.7(6)
_cod_original_sg_symbol_H-M 'P n m a '
_cod_database_code 4069558

loop_
_symmetry_equiv_pos_as_xyz
'x, y, z'
'-x+1/2, -y, z+1/2'
'-x, y+1/2, -z'
'x+1/2, -y+1/2, -z+1/2'
'-x, -y, -z'
'x-1/2, y, -z-1/2'
'x, -y-1/2, z'
'-x-1/2, y-1/2, z-1/2'

loop_
_atom_site_label
_atom_site_type_symbol
_atom_site_fract_x
_atom_site_fract_y
_atom_site_fract_z
_atom_site_U_iso_or_equiv
_atom_site_adp_type
_atom_site_occupancy
_atom_site_symmetry_multiplicity
_atom_site_calc_flag
_atom_site_refinement_flags
Si1 Si 0.51971(3) 0.7500 0.73881(5) 0.02163(14) Uani 1 2 d S
Cl1 Cl 0.59921(3) 0.7500 0.57612(5) 0.03552(16) Uani 1 2 d S
O1 O 0.43988(7) 0.7500 0.86028(13) 0.0243(3) Uani 1 2 d S
N1 N 0.38117(8) 0.7500 0.67586(16) 0.0216(3) Uani 1 2 d S
N2 N 0.31739(8) 0.7500 0.61331(17) 0.0223(3) Uani 1 2 d S
C1 C 0.38153(10) 0.7500 0.80480(19) 0.0217(4) Uani 1 2 d S
C2 C 0.44849(10) 0.7500 0.6110(2) 0.0247(4) Uani 1 2 d S
H2A H 0.4526 0.6378 0.5572 0.030 Uiso 0.50 1 d PR
C3 C 0.31541(11) 0.7500 0.8799(2) 0.0274(4) Uani 1 2 d S
H3A H 0.3269 0.7500 0.9702 0.041 Uiso 1 2 d SR
H3B H 0.2887 0.8630 0.8599 0.041 Uiso 0.50 1 d PR
C4 C 0.31883(10) 0.7500 0.4895(2) 0.0239(4) Uani 1 2 d S
H4A H 0.3621 0.7500 0.4458 0.029 Uiso 1 2 calc SR
C5 C 0.25440(10) 0.7500 0.41517(19) 0.0229(4) Uani 1 2 d S
C6 C 0.18904(10) 0.7500 0.4740(2) 0.0258(4) Uani 1 2 d S
H6A H 0.1853 0.7500 0.5654 0.031 Uiso 1 2 calc SR
C7 C 0.12962(11) 0.7500 0.3981(2) 0.0295(5) Uani 1 2 d S
H7A H 0.0853 0.7500 0.4381 0.035 Uiso 1 2 calc SR
C8 C 0.13454(11) 0.7500 0.2638(2) 0.0290(4) Uani 1 2 d S
H8A H 0.0937 0.7500 0.2125 0.035 Uiso 1 2 calc SR
C9 C 0.19925(11) 0.7500 0.2053(2) 0.0294(5) Uani 1 2 d S
H9A H 0.2028 0.7500 0.1138 0.035 Uiso 1 2 calc SR
C10 C 0.25869(10) 0.7500 0.2805(2) 0.0270(4) Uani 1 2 d S
H10A H 0.3028 0.7500 0.2399 0.032 Uiso 1 2 calc SR
C11 C 0.55075(8) 0.5173(2) 0.80669(15) 0.0310(3) Uani 1 1 d .
H11A H 0.5315 0.4997 0.8935 0.046 Uiso 1 1 calc R
H11B H 0.6014 0.5185 0.8114 0.046 Uiso 1 1 calc R
H11C H 0.5356 0.4112 0.7510 0.046 Uiso 1 1 calc R

loop_
_atom_site_aniso_label
_atom_site_aniso_U_11
_atom_site_aniso_U_22
_atom_site_aniso_U_33
_atom_site_aniso_U_23
_atom_site_aniso_U_13
_atom_site_aniso_U_12
Si1 0.0208(3) 0.0229(3) 0.0212(3) 0.000 -0.00030(19) 0.000
Cl1 0.0244(3) 0.0533(4) 0.0289(3) 0.000 0.00743(19) 0.000
O1 0.0232(7) 0.0297(7) 0.0199(7) 0.000 -0.0001(5) 0.000
N1 0.0180(7) 0.0257(8) 0.0210(8) 0.000 -0.0004(6) 0.000
N2 0.0186(7) 0.0238(8) 0.0246(8) 0.000 -0.0021(6) 0.000
C1 0.0235(9) 0.0191(9) 0.0226(9) 0.000 0.0013(7) 0.000
C2 0.0190(9) 0.0328(10) 0.0224(9) 0.000 0.0023(7) 0.000
C3 0.0261(10) 0.0315(10) 0.0246(10) 0.000 0.0072(8) 0.000
C4 0.0191(8) 0.0265(9) 0.0262(10) 0.000 0.0001(7) 0.000
C5 0.0215(9) 0.0235(9) 0.0236(9) 0.000 -0.0017(7) 0.000
C6 0.0231(9) 0.0310(10) 0.0231(10) 0.000 0.0012(7) 0.000
C7 0.0203(9) 0.0356(11) 0.0326(11) 0.000 0.0024(8) 0.000
C8 0.0218(9) 0.0327(11) 0.0326(11) 0.000 -0.0046(8) 0.000
C9 0.0272(10) 0.0378(12) 0.0231(10) 0.000 -0.0025(8) 0.000
C10 0.0207(9) 0.0332(11) 0.0272(10) 0.000 0.0024(7) 0.000
C11 0.0312(7) 0.0249(7) 0.0368(8) 0.0021(6) -0.0004(6) 0.0018(6)

loop_
_atom_type_symbol
_atom_type_description
_atom_type_scat_dispersion_real
_atom_type_scat_dispersion_imag
_atom_type_scat_source
C C 0.0033 0.0016 'International Tables Vol C Tables 4.2.6.8 and 6.1.1.4'
H H 0.0000 0.0000 'International Tables Vol C Tables 4.2.6.8 and 6.1.1.4'
N N 0.0061 0.0033 'International Tables Vol C Tables 4.2.6.8 and 6.1.1.4'
O O 0.0106 0.0060 'International Tables Vol C Tables 4.2.6.8 and 6.1.1.4'
Si Si 0.0817 0.0704 'International Tables Vol C Tables 4.2.6.8 and 6.1.1.4'
Cl Cl 0.1484 0.1585 'International Tables Vol C Tables 4.2.6.8 and 6.1.1.4'

loop_
_geom_angle_atom_site_label_1
_geom_angle_atom_site_label_2
_geom_angle_atom_site_label_3
_geom_angle
_geom_angle_site_symmetry_1
C11 Si1 C11 120.45(10) 7_575
C11 Si1 C2 119.62(5) 7_575
C11 Si1 C2 119.62(5) .
C11 Si1 O1 90.60(6) 7_575
C11 Si1 O1 90.60(6) .
C2 Si1 O1 83.14(8) .
C11 Si1 Cl1 93.59(5) 7_575
C11 Si1 Cl1 93.59(5) .
C2 Si1 Cl1 88.41(7) .
O1 Si1 Cl1 171.55(5) .
C1 O1 Si1 113.75(13) .
C1 N1 N2 118.04(16) .
C1 N1 C2 117.04(16) .
N2 N1 C2 124.91(16) .
C4 N2 N1 116.50(16) .
O1 C1 N1 117.32(17) .
O1 C1 C3 121.60(18) .
N1 C1 C3 121.08(18) .
N1 C2 Si1 108.75(14) .
N1 C2 H2A 109.8 .
Si1 C2 H2A 110.1 .
C1 C3 H3A 108.0 .
C1 C3 H3B 110.2 .
H3A C3 H3B 109.5 .
N2 C4 C5 120.52(18) .
N2 C4 H4A 119.7 .
C5 C4 H4A 119.7 .
C10 C5 C6 119.16(18) .
C10 C5 C4 118.37(18) .
C6 C5 C4 122.48(18) .
C7 C6 C5 119.84(19) .
C7 C6 H6A 120.1 .
C5 C6 H6A 120.1 .
C6 C7 C8 120.50(19) .
C6 C7 H7A 119.8 .
C8 C7 H7A 119.8 .
C9 C8 C7 119.79(19) .
C9 C8 H8A 120.1 .
C7 C8 H8A 120.1 .
C10 C9 C8 120.0(2) .
C10 C9 H9A 120.0 .
C8 C9 H9A 120.0 .
C9 C10 C5 120.76(19) .
C9 C10 H10A 119.6 .
C5 C10 H10A 119.6 .
Si1 C11 H11A 109.5 .
Si1 C11 H11B 109.5 .
H11A C11 H11B 109.5 .
Si1 C11 H11C 109.5 .
H11A C11 H11C 109.5 .
H11B C11 H11C 109.5 .

loop_
_geom_bond_atom_site_label_1
_geom_bond_atom_site_label_2
_geom_bond_distance
_geom_bond_site_symmetry_2
Si1 C11 1.8601(16) 7_575
Si1 C11 1.8601(16) .
Si1 C2 1.909(2) .
Si1 O1 1.9897(15) .
Si1 Cl1 2.2793(8) .
O1 C1 1.265(2) .
N1 C1 1.336(3) .
N1 N2 1.392(2) .
N1 C2 1.463(2) .
N2 C4 1.282(3) .
C1 C3 1.495(3) .
C2 H2A 0.9604 .
C3 H3A 0.9610 .
C3 H3B 0.9608 .
C4 C5 1.463(3) .
C4 H4A 0.9500 .
C5 C10 1.398(3) .
C5 C6 1.401(3) .
C6 C7 1.391(3) .
C6 H6A 0.9500 .
C7 C8 1.394(3) .
C7 H7A 0.9500 .
C8 C9 1.389(3) .
C8 H8A 0.9500 .
C9 C10 1.387(3) .
C9 H9A 0.9500 .
C10 H10A 0.9500 .
C11 H11A 0.9800 .
C11 H11B 0.9800 .
C11 H11C 0.9800 .

loop_
_geom_torsion_atom_site_label_1
_geom_torsion_atom_site_label_2
_geom_torsion_atom_site_label_3
_geom_torsion_atom_site_label_4
_geom_torsion
_geom_torsion_site_symmetry_1
C11 Si1 O1 C1 119.77(5) 7_575
C11 Si1 O1 C1 -119.77(5) .
C2 Si1 O1 C1 0.0 .
C1 N1 N2 C4 180.0 .
C2 N1 N2 C4 0.0 .
Si1 O1 C1 N1 0.0 .
Si1 O1 C1 C3 180.0 .
N2 N1 C1 O1 180.0 .
C2 N1 C1 O1 0.0 .
N2 N1 C1 C3 0.0 .
C2 N1 C1 C3 180.0 .
C1 N1 C2 Si1 0.0 .
N2 N1 C2 Si1 180.0 .
C11 Si1 C2 N1 -86.78(7) 7_575
C11 Si1 C2 N1 86.78(7) .
O1 Si1 C2 N1 0.0 .
Cl1 Si1 C2 N1 180.0 .
N1 N2 C4 C5 180.0 .
N2 C4 C5 C10 180.0 .
N2 C4 C5 C6 0.000(1) .
C10 C5 C6 C7 0.000(1) .
C4 C5 C6 C7 180.0 .
C5 C6 C7 C8 0.000(1) .
C6 C7 C8 C9 0.000(1) .
C7 C8 C9 C10 0.000(1) .
C8 C9 C10 C5 0.000(1) .
C6 C5 C10 C9 0.000(1) .
C4 C5 C10 C9 180.0 .
